data_4114772
loop_
_publ_author_name
'Susan E. Gibson'
'Hasim Ibrahim'
'Jonathan W. Steed'

_publ_section_title
;
 Intermolecular Interactions in (Arene)chromium Carbonyl Compounds:
 Prediction of Chiral Crystal Packing from Racemate Structure
;
_journal_name_full 'Journal of the American Chemical Society'
_journal_page_first 5109
_journal_page_last 5116
_journal_paper_doi 10.1021/ja012141m
_journal_volume 124
_journal_year 2002
_chemical_formula_sum 'C30 H32 Cl2 Cr O5'
_chemical_formula_weight 595.46
_chemical_name_systematic
; 
 ? 
;
_space_group_IT_number 33
_symmetry_cell_setting orthorhombic
_symmetry_space_group_name_Hall 'P 2c -2n'
_symmetry_space_group_name_H-M 'P n a 21'
_atom_sites_solution_hydrogens geom
_atom_sites_solution_primary direct
_atom_sites_solution_secondary difmap
_audit_creation_method SHELXL-97
_cell_angle_alpha 90.00
_cell_angle_beta 90.00
_cell_angle_gamma 90.00
_cell_formula_units_Z 8
_cell_length_a 27.4425(6)
_cell_length_b 13.8076(2)
_cell_length_c 15.2781(4)
_cell_measurement_temperature 100(2)
_cell_volume 5789.1(2)
_computing_cell_refinement DENZO-SMN
_computing_data_collection 'Nonius Collect'
_computing_data_reduction DENZO-SMN
_computing_molecular_graphics 'XSeed (Barbour, 1999)'
_computing_structure_refinement 'SHELXL-97 (Sheldrick, 1997)'
_computing_structure_solution 'SHELXS-97 (Sheldrick, 1990)'
_diffrn_ambient_temperature 100(2)
_diffrn_measured_fraction_theta_full 0.999
_diffrn_measured_fraction_theta_max 0.999
_diffrn_measurement_device_type KappaCCD
_diffrn_radiation_monochromator graphite
_diffrn_radiation_source 'fine-focus sealed tube'
_diffrn_radiation_type MoK\a
_diffrn_radiation_wavelength 0.71073
_diffrn_reflns_av_R_equivalents 0.0880
_diffrn_reflns_av_sigmaI/netI 0.1087
_diffrn_reflns_limit_h_max 33
_diffrn_reflns_limit_h_min -29
_diffrn_reflns_limit_k_max 15
_diffrn_reflns_limit_k_min -17
_diffrn_reflns_limit_l_max 17
_diffrn_reflns_limit_l_min -18
_diffrn_reflns_number 27315
_diffrn_reflns_theta_full 26.00
_diffrn_reflns_theta_max 26.00
_diffrn_reflns_theta_min 2.67
_diffrn_standards_decay_% 0
_exptl_absorpt_coefficient_mu 0.617
_exptl_absorpt_correction_T_max 0.9409
_exptl_absorpt_correction_T_min 0.8866
_exptl_absorpt_correction_type Scalepack
_exptl_crystal_colour yellow
_exptl_crystal_density_diffrn 1.366
_exptl_crystal_description block
_exptl_crystal_F_000 2480
_exptl_crystal_size_max 0.20
_exptl_crystal_size_mid 0.20
_exptl_crystal_size_min 0.10
_refine_diff_density_max 0.899
_refine_diff_density_min -0.806
_refine_diff_density_rms 0.130
_refine_ls_abs_structure_details 'Flack H D (1983), Acta Cryst. A39, 876-881'
_refine_ls_abs_structure_Flack -0.01(2)
_refine_ls_extinction_coef 0.00083(17)
_refine_ls_extinction_expression Fc^*^=kFc[1+0.001xFc^2^\l^3^/sin(2\q)]^-1/4^
_refine_ls_extinction_method SHELXL
_refine_ls_goodness_of_fit_ref 1.041
_refine_ls_hydrogen_treatment mixed
_refine_ls_matrix_type full
_refine_ls_number_parameters 696
_refine_ls_number_reflns 10486
_refine_ls_number_restraints 1
_refine_ls_restrained_S_all 1.041
_refine_ls_R_factor_all 0.0908
_refine_ls_R_factor_gt 0.0598
_refine_ls_shift/su_max 0.001
_refine_ls_shift/su_mean 0.000
_refine_ls_structure_factor_coef Fsqd
_refine_ls_weighting_details 'calc w=1/[\s^2^(Fo^2^)+(0.0270P)^2^+9.6628P] where P=(Fo^2^+2Fc^2^)/3'
_refine_ls_weighting_scheme calc
_refine_ls_wR_factor_gt 0.1031
_refine_ls_wR_factor_ref 0.1131
_reflns_number_gt 8225
_reflns_number_total 10486
_reflns_threshold_expression >2sigma(I)
_cod_data_source_file ja012141m_1.cif
_cod_data_source_block crdiab
_cod_database_code 4114772

loop_
_symmetry_equiv_pos_as_xyz
'x, y, z'
'-x, -y, z+1/2'
'-x+1/2, y+1/2, z+1/2'
'x+1/2, -y+1/2, z'

loop_
_atom_site_label
_atom_site_type_symbol
_atom_site_fract_x
_atom_site_fract_y
_atom_site_fract_z
_atom_site_U_iso_or_equiv
_atom_site_adp_type
_atom_site_occupancy
_atom_site_symmetry_multiplicity
_atom_site_calc_flag
_atom_site_refinement_flags
Cr1 Cr 0.12897(2) 0.78961(5) 0.12566(5) 0.01433(17) Uani 1 1 d .
Cr2 Cr 0.35657(2) 0.73344(5) -0.12497(5) 0.01380(17) Uani 1 1 d .
O1 O 0.12659(11) 1.08302(19) -0.0045(2) 0.0178(7) Uani 1 1 d .
O2 O 0.16737(10) 0.8078(2) -0.1019(2) 0.0155(7) Uani 1 1 d .
H2O H 0.1782 0.7922 -0.1514 0.019 Uiso 1 1 calc R
O7 O 0.34293(10) 0.67128(19) -0.3549(2) 0.0158(7) Uani 1 1 d .
H7O H 0.3498 0.6549 -0.4064 0.019 Uiso 1 1 calc R
O8 O 0.46044(12) 0.7640(2) -0.0721(2) 0.0281(9) Uani 1 1 d .
O6 O 0.20798(10) 0.7220(2) -0.2515(2) 0.0186(7) Uani 1 1 d .
O9 O 0.38766(11) 0.5453(2) -0.2059(2) 0.0209(8) Uani 1 1 d .
O4 O 0.13328(13) 0.5834(2) 0.1868(3) 0.0324(9) Uani 1 1 d .
O3 O 0.23007(12) 0.7427(3) 0.0655(2) 0.0295(9) Uani 1 1 d .
C55 C 0.41883(16) 1.0047(3) -0.1097(4) 0.0248(12) Uani 1 1 d .
H55A H 0.4405 0.9484 -0.1056 0.037 Uiso 1 1 calc R
H55B H 0.4333 1.0594 -0.0781 0.037 Uiso 1 1 calc R
H55C H 0.4144 1.0222 -0.1714 0.037 Uiso 1 1 calc R
C27 C 0.19080(17) 0.7634(3) 0.0864(3) 0.0196(11) Uani 1 1 d .
C34 C 0.27861(14) 0.7733(3) -0.1241(3) 0.0163(9) Uani 1 1 d .
H34 H 0.2527 0.7406 -0.0953 0.020 Uiso 1 1 calc R
C7 C 0.04677(14) 0.7905(3) 0.1242(3) 0.0154(9) Uani 1 1 d .
C31 C 0.25597(14) 0.6785(3) -0.2582(3) 0.0158(10) Uani 1 1 d .
H31 H 0.2656 0.6751 -0.3213 0.019 Uiso 1 1 calc R
C57 C 0.37527(16) 0.6192(3) -0.1766(3) 0.0152(10) Uani 1 1 d .
C17 C 0.10574(15) 0.6836(3) -0.1203(3) 0.0163(10) Uani 1 1 d .
C48 C 0.48297(16) 0.7817(3) -0.3633(4) 0.0242(11) Uani 1 1 d .
H48 H 0.5098 0.7465 -0.3402 0.029 Uiso 1 1 calc R
C8 C 0.06600(15) 0.7640(3) 0.0399(3) 0.0141(10) Uani 1 1 d .
H8 H 0.0559 0.7043 0.0148 0.017 Uiso 1 1 calc R
C39 C 0.34440(15) 0.7749(3) -0.3477(3) 0.0147(10) Uani 1 1 d .
C11 C 0.09007(16) 0.8568(3) -0.1666(3) 0.0127(10) Uani 1 1 d .
C36 C 0.34391(14) 0.8946(3) -0.1177(3) 0.0143(10) Uani 1 1 d .
O5 O 0.17630(13) 0.8433(3) 0.2956(3) 0.0337(9) Uani 1 1 d .
C45 C 0.29132(16) 0.7810(3) -0.4848(3) 0.0194(11) Uani 1 1 d .
H45 H 0.3055 0.7213 -0.5025 0.023 Uiso 1 1 calc R
C22 C 0.13979(17) 0.6143(3) -0.0929(3) 0.0198(11) Uani 1 1 d .
H22 H 0.1671 0.6338 -0.0591 0.024 Uiso 1 1 calc R
C2 C 0.14642(15) 0.9869(3) -0.0173(3) 0.0154(10) Uani 1 1 d .
H2 H 0.1473 0.9718 -0.0813 0.018 Uiso 1 1 calc R
C9 C 0.09903(15) 0.8219(3) -0.0075(3) 0.0142(10) Uani 1 1 d .
C46 C 0.39613(15) 0.8081(3) -0.3713(3) 0.0146(9) Uani 1 1 d .
C16 C 0.11518(17) 0.8951(3) -0.2384(3) 0.0176(11) Uani 1 1 d .
H16 H 0.1493 0.8847 -0.2436 0.021 Uiso 1 1 calc R
C10 C 0.11577(15) 0.7922(3) -0.0995(3) 0.0129(10) Uani 1 1 d .
C56 C 0.42043(17) 0.7521(3) -0.0935(3) 0.0183(11) Uani 1 1 d .
C12 C 0.04061(16) 0.8784(3) -0.1582(3) 0.0177(11) Uani 1 1 d .
H12 H 0.0233 0.8571 -0.1079 0.021 Uiso 1 1 calc R
C44 C 0.25745(16) 0.8246(3) -0.5380(3) 0.0213(11) Uani 1 1 d .
H44 H 0.2483 0.7947 -0.5915 0.026 Uiso 1 1 calc R
O10 O 0.34480(13) 0.6146(3) 0.0379(2) 0.0320(9) Uani 1 1 d .
C28 C 0.13002(17) 0.6639(4) 0.1628(3) 0.0233(12) Uani 1 1 d .
C25 C 0.01865(19) 0.7245(4) 0.2688(4) 0.0311(13) Uani 1 1 d .
H25A H -0.0049 0.6817 0.2976 0.047 Uiso 1 1 calc R
H25B H 0.0161 0.7897 0.2938 0.047 Uiso 1 1 calc R
H25C H 0.0517 0.6995 0.2780 0.047 Uiso 1 1 calc R
C52 C 0.36939(17) 0.9798(3) -0.0693(3) 0.0210(11) Uani 1 1 d .
C50 C 0.45178(17) 0.9115(3) -0.4501(3) 0.0243(12) Uani 1 1 d .
H50 H 0.4571 0.9653 -0.4877 0.029 Uiso 1 1 calc R
C14 C 0.04098(17) 0.9629(3) -0.2955(3) 0.0195(11) Uani 1 1 d .
H14 H 0.0240 0.9953 -0.3411 0.023 Uiso 1 1 calc R
C5 C 0.09696(15) 0.9367(3) 0.1129(3) 0.0155(10) Uani 1 1 d .
H5 H 0.1079 0.9951 0.1392 0.019 Uiso 1 1 calc R
C24 C -0.04165(17) 0.7768(4) 0.1569(4) 0.0286(13) Uani 1 1 d .
H24A H -0.0675 0.7335 0.1777 0.043 Uiso 1 1 calc R
H24B H -0.0464 0.7900 0.0944 0.043 Uiso 1 1 calc R
H24C H -0.0428 0.8377 0.1897 0.043 Uiso 1 1 calc R
C33 C 0.29029(14) 0.7487(3) -0.2104(3) 0.0132(10) Uani 1 1 d .
C19 C 0.05957(18) 0.5556(3) -0.1882(3) 0.0246(12) Uani 1 1 d .
H19 H 0.0319 0.5351 -0.2206 0.030 Uiso 1 1 calc R
C30 C 0.17587(18) 0.6880(4) -0.3192(3) 0.0304(13) Uani 1 1 d .
H30A H 0.1898 0.7037 -0.3766 0.046 Uiso 1 1 calc R
H30B H 0.1441 0.7196 -0.3131 0.046 Uiso 1 1 calc R
H30C H 0.1719 0.6177 -0.3140 0.046 Uiso 1 1 calc R
C37 C 0.35596(15) 0.8674(3) -0.2040(3) 0.0160(10) Uani 1 1 d .
H37 H 0.3825 0.8993 -0.2316 0.019 Uiso 1 1 calc R
C49 C 0.49100(17) 0.8597(3) -0.4198(3) 0.0235(12) Uani 1 1 d .
H49 H 0.5232 0.8766 -0.4370 0.028 Uiso 1 1 calc R
C41 C 0.28431(16) 0.9111(3) -0.3833(4) 0.0227(11) Uani 1 1 d .
H41 H 0.2936 0.9420 -0.3303 0.027 Uiso 1 1 calc R
C3 C 0.19818(15) 0.9905(3) 0.0181(3) 0.0189(11) Uani 1 1 d .
H3A H 0.2161 1.0431 -0.0106 0.028 Uiso 1 1 calc R
H3B H 0.2145 0.9287 0.0064 0.028 Uiso 1 1 calc R
H3C H 0.1973 1.0022 0.0814 0.028 Uiso 1 1 calc R
C58 C 0.34860(16) 0.6622(4) -0.0251(4) 0.0211(11) Uani 1 1 d .
C20 C 0.09408(18) 0.4881(3) -0.1618(4) 0.0278(13) Uani 1 1 d .
H20 H 0.0900 0.4217 -0.1765 0.033 Uiso 1 1 calc R
C6 C 0.06373(15) 0.8773(3) 0.1595(3) 0.0149(10) Uani 1 1 d .
H6 H 0.0528 0.8969 0.2157 0.018 Uiso 1 1 calc R
C13 C 0.01635(17) 0.9307(3) -0.2227(3) 0.0193(11) Uani 1 1 d .
H13 H -0.0174 0.9443 -0.2164 0.023 Uiso 1 1 calc R
C53 C 0.33539(19) 1.0677(4) -0.0800(4) 0.0327(14) Uani 1 1 d .
H53A H 0.3510 1.1252 -0.0549 0.049 Uiso 1 1 calc R
H53B H 0.3046 1.0551 -0.0495 0.049 Uiso 1 1 calc R
H53C H 0.3290 1.0786 -0.1423 0.049 Uiso 1 1 calc R
C21 C 0.13397(16) 0.5172(3) -0.1147(4) 0.0216(11) Uani 1 1 d .
H21 H 0.1576 0.4710 -0.0969 0.026 Uiso 1 1 calc R
C26 C 0.00584(17) 0.6258(3) 0.1353(4) 0.0237(11) Uani 1 1 d .
H26A H 0.0375 0.5944 0.1442 0.036 Uiso 1 1 calc R
H26B H -0.0018 0.6273 0.0727 0.036 Uiso 1 1 calc R
H26C H -0.0194 0.5893 0.1664 0.036 Uiso 1 1 calc R
C47 C 0.43601(16) 0.7559(3) -0.3411(3) 0.0191(11) Uani 1 1 d .
H47 H 0.4308 0.7013 -0.3043 0.023 Uiso 1 1 calc R
C38 C 0.33103(15) 0.7961(3) -0.2514(3) 0.0131(10) Uani 1 1 d .
C18 C 0.06519(18) 0.6526(3) -0.1676(3) 0.0220(11) Uani 1 1 d .
H18 H 0.0413 0.6983 -0.1858 0.026 Uiso 1 1 calc R
C40 C 0.30522(16) 0.8225(3) -0.4054(3) 0.0149(10) Uani 1 1 d .
C35 C 0.30475(15) 0.8460(3) -0.0789(3) 0.0182(11) Uani 1 1 d .
H35 H 0.2955 0.8622 -0.0208 0.022 Uiso 1 1 calc R
C51 C 0.40480(16) 0.8868(3) -0.4267(3) 0.0180(11) Uani 1 1 d .
H51 H 0.3782 0.9236 -0.4484 0.022 Uiso 1 1 calc R
C1 C 0.08229(18) 1.0998(4) -0.0508(4) 0.0276(12) Uani 1 1 d .
H1A H 0.0871 1.0853 -0.1130 0.041 Uiso 1 1 calc R
H1B H 0.0727 1.1678 -0.0442 0.041 Uiso 1 1 calc R
H1C H 0.0566 1.0580 -0.0271 0.041 Uiso 1 1 calc R
C32 C 0.25651(17) 0.5768(3) -0.2195(4) 0.0259(12) Uani 1 1 d .
H32A H 0.2504 0.5804 -0.1564 0.039 Uiso 1 1 calc R
H32B H 0.2884 0.5470 -0.2299 0.039 Uiso 1 1 calc R
H32C H 0.2311 0.5376 -0.2474 0.039 Uiso 1 1 calc R
C23 C 0.00776(16) 0.7287(3) 0.1705(3) 0.0200(11) Uani 1 1 d .
C42 C 0.25044(17) 0.9547(3) -0.4368(3) 0.0270(12) Uani 1 1 d .
H42 H 0.2365 1.0149 -0.4202 0.032 Uiso 1 1 calc R
C29 C 0.15798(17) 0.8237(3) 0.2301(3) 0.0201(11) Uani 1 1 d .
C15 C 0.09111(18) 0.9476(3) -0.3018(3) 0.0236(11) Uani 1 1 d .
H15 H 0.1087 0.9735 -0.3500 0.028 Uiso 1 1 calc R
C4 C 0.11411(15) 0.9124(3) 0.0299(3) 0.0141(10) Uani 1 1 d .
C43 C 0.23660(17) 0.9118(3) -0.5142(3) 0.0235(12) Uani 1 1 d .
H43 H 0.2130 0.9418 -0.5508 0.028 Uiso 1 1 calc R
C54 C 0.3760(2) 0.9573(4) 0.0286(3) 0.0310(13) Uani 1 1 d .
H54A H 0.3956 0.8985 0.0353 0.046 Uiso 1 1 calc R
H54B H 0.3440 0.9476 0.0557 0.046 Uiso 1 1 calc R
H54C H 0.3925 1.0117 0.0572 0.046 Uiso 1 1 calc R
Cl2S Cl 0.41455(9) 0.28781(11) -0.00597(14) 0.0762(6) Uani 1 1 d .
C1S C 0.40128(19) 0.4051(4) -0.0415(4) 0.0351(14) Uani 1 1 d .
H1S1 H 0.3737 0.4310 -0.0070 0.042 Uiso 1 1 calc R
H1S2 H 0.3911 0.4029 -0.1037 0.042 Uiso 1 1 calc R
Cl4S Cl 0.32312(9) 0.79959(19) 0.2478(2) 0.1263(12) Uani 1 1 d .
Cl3S Cl 0.28025(12) 0.60965(18) 0.29191(18) 0.1156(10) Uani 1 1 d .
C2S C 0.3164(4) 0.6716(7) 0.2398(12) 0.211(9) Uani 1 1 d .
H2S1 H 0.3097 0.6581 0.1773 0.253 Uiso 1 1 calc R
H2S2 H 0.3491 0.6442 0.2521 0.253 Uiso 1 1 calc R
Cl1S Cl 0.45148(5) 0.48331(13) -0.03090(11) 0.0535(5) Uani 1 1 d .

loop_
_atom_site_aniso_label
_atom_site_aniso_U_11
_atom_site_aniso_U_22
_atom_site_aniso_U_33
_atom_site_aniso_U_23
_atom_site_aniso_U_13
_atom_site_aniso_U_12
Cr1 0.0152(4) 0.0157(3) 0.0121(4) -0.0003(3) 0.0004(3) 0.0015(3)
Cr2 0.0132(3) 0.0162(3) 0.0120(4) -0.0001(3) 0.0000(3) -0.0006(3)
O1 0.0189(16) 0.0143(15) 0.020(2) 0.0010(14) -0.0054(14) -0.0021(13)
O2 0.0135(15) 0.0220(16) 0.0109(19) -0.0019(13) 0.0023(12) -0.0008(13)
O7 0.0213(16) 0.0122(14) 0.014(2) -0.0018(13) 0.0023(13) -0.0008(13)
O8 0.0174(19) 0.034(2) 0.033(2) -0.0054(17) -0.0056(16) 0.0049(16)
O6 0.0137(16) 0.0276(18) 0.0145(19) -0.0063(15) -0.0021(13) 0.0030(14)
O9 0.0238(18) 0.0177(17) 0.021(2) -0.0037(16) -0.0020(15) 0.0043(15)
O4 0.033(2) 0.0228(19) 0.041(3) 0.0037(18) 0.0000(18) 0.0042(16)
O3 0.020(2) 0.045(2) 0.023(2) 0.0049(17) 0.0046(16) 0.0097(16)
C55 0.025(2) 0.024(2) 0.025(3) -0.008(2) -0.001(2) -0.006(2)
C27 0.023(3) 0.024(3) 0.012(3) -0.001(2) 0.001(2) -0.001(2)
C34 0.014(2) 0.021(2) 0.014(3) 0.002(2) 0.003(2) 0.0024(19)
C7 0.013(2) 0.018(2) 0.015(3) 0.003(2) 0.000(2) 0.0054(18)
C31 0.008(2) 0.023(2) 0.016(3) -0.009(2) 0.0031(19) 0.0020(19)
C57 0.015(2) 0.020(2) 0.010(3) 0.002(2) -0.0029(19) -0.006(2)
C17 0.020(2) 0.016(2) 0.012(3) 0.000(2) 0.004(2) -0.0012(18)
C48 0.017(2) 0.030(3) 0.026(3) 0.007(2) -0.001(2) 0.003(2)
C8 0.011(2) 0.012(2) 0.020(3) 0.0016(19) -0.002(2) 0.0049(18)
C39 0.019(2) 0.010(2) 0.015(3) -0.0028(18) -0.0002(19) 0.0039(19)
C11 0.021(2) 0.007(2) 0.010(3) -0.0028(18) -0.0058(19) -0.0042(19)
C36 0.017(2) 0.015(2) 0.011(3) -0.002(2) -0.004(2) 0.0005(17)
O5 0.037(2) 0.043(2) 0.021(2) -0.0090(18) -0.0146(18) 0.0095(18)
C45 0.019(2) 0.020(2) 0.019(3) 0.000(2) 0.000(2) 0.005(2)
C22 0.017(2) 0.019(2) 0.023(3) 0.004(2) 0.002(2) 0.000(2)
C2 0.015(2) 0.015(2) 0.017(3) -0.0016(19) 0.001(2) -0.0004(19)
C9 0.015(2) 0.017(2) 0.011(3) 0.0004(19) -0.0020(19) 0.0040(19)
C46 0.019(2) 0.016(2) 0.009(2) -0.004(2) 0.000(2) 0.0021(18)
C16 0.020(3) 0.016(2) 0.016(3) -0.002(2) 0.002(2) -0.002(2)
C10 0.015(2) 0.014(2) 0.010(3) 0.0001(18) 0.0006(17) 0.0009(18)
C56 0.022(3) 0.018(2) 0.015(3) -0.002(2) 0.003(2) 0.002(2)
C12 0.018(2) 0.018(2) 0.017(3) -0.006(2) -0.0039(19) -0.002(2)
C44 0.022(3) 0.028(3) 0.013(3) 0.003(2) -0.001(2) -0.003(2)
O10 0.040(2) 0.037(2) 0.019(2) 0.0153(18) 0.0051(17) -0.0026(17)
C28 0.019(3) 0.026(3) 0.025(3) -0.003(2) -0.005(2) -0.001(2)
C25 0.035(3) 0.033(3) 0.025(3) 0.008(2) 0.006(2) -0.009(2)
C52 0.023(3) 0.019(2) 0.021(3) -0.008(2) -0.001(2) -0.002(2)
C50 0.028(3) 0.026(3) 0.020(3) -0.001(2) 0.002(2) -0.008(2)
C14 0.026(3) 0.017(2) 0.016(3) 0.001(2) -0.010(2) 0.003(2)
C5 0.016(2) 0.016(2) 0.014(3) 0.000(2) -0.004(2) 0.0054(18)
C24 0.024(3) 0.026(3) 0.036(4) 0.004(2) 0.008(2) -0.001(2)
C33 0.010(2) 0.013(2) 0.017(3) 0.001(2) -0.005(2) 0.0032(18)
C19 0.023(3) 0.020(2) 0.031(3) -0.010(2) -0.002(2) -0.003(2)
C30 0.023(3) 0.045(3) 0.023(3) -0.015(3) -0.008(2) 0.001(2)
C37 0.011(2) 0.018(2) 0.019(3) 0.006(2) 0.001(2) 0.0022(19)
C49 0.019(3) 0.030(3) 0.022(3) 0.001(2) 0.002(2) -0.010(2)
C41 0.030(3) 0.022(2) 0.016(3) -0.005(2) -0.007(2) 0.008(2)
C3 0.014(2) 0.017(2) 0.025(3) 0.000(2) 0.002(2) 0.0026(19)
C58 0.012(2) 0.029(3) 0.023(3) -0.008(2) 0.005(2) -0.004(2)
C20 0.033(3) 0.012(2) 0.038(4) -0.007(2) 0.010(3) 0.001(2)
C6 0.016(2) 0.017(2) 0.011(3) 0.0008(19) 0.0003(19) 0.0067(19)
C13 0.021(3) 0.015(2) 0.022(3) -0.001(2) -0.004(2) 0.002(2)
C53 0.026(3) 0.025(3) 0.047(4) -0.012(3) 0.000(3) 0.000(2)
C21 0.024(3) 0.018(2) 0.023(3) 0.005(2) 0.007(2) 0.0021(19)
C26 0.022(2) 0.020(2) 0.029(3) 0.002(2) 0.007(2) -0.004(2)
C47 0.021(3) 0.018(2) 0.018(3) 0.002(2) 0.003(2) 0.001(2)
C38 0.014(2) 0.014(2) 0.011(3) 0.0009(19) -0.0032(19) 0.0068(19)
C18 0.026(3) 0.020(2) 0.020(3) -0.004(2) -0.002(2) 0.003(2)
C40 0.019(2) 0.016(2) 0.010(3) 0.0004(19) 0.0010(19) -0.0033(19)
C35 0.012(2) 0.026(3) 0.016(3) -0.006(2) -0.002(2) 0.004(2)
C51 0.021(3) 0.016(2) 0.017(3) 0.002(2) -0.001(2) 0.000(2)
C1 0.031(3) 0.026(3) 0.025(3) -0.002(2) -0.013(2) 0.008(2)
C32 0.022(3) 0.024(3) 0.032(3) -0.003(2) -0.007(2) -0.003(2)
C23 0.019(2) 0.019(2) 0.022(3) 0.004(2) 0.003(2) -0.004(2)
C42 0.031(3) 0.025(3) 0.025(3) -0.005(2) -0.004(2) 0.011(2)
C29 0.022(3) 0.015(2) 0.023(3) 0.000(2) 0.001(2) 0.009(2)
C15 0.034(3) 0.024(3) 0.013(3) 0.005(2) -0.001(2) -0.006(2)
C4 0.017(2) 0.014(2) 0.011(3) -0.0003(19) -0.0002(19) 0.0012(19)
C43 0.023(3) 0.023(3) 0.025(3) 0.006(2) -0.003(2) 0.004(2)
C54 0.039(3) 0.036(3) 0.018(3) -0.011(2) -0.007(2) -0.013(3)
Cl2S 0.1301(18) 0.0339(8) 0.0645(14) -0.0003(9) -0.0346(13) 0.0155(10)
C1S 0.032(3) 0.040(3) 0.032(4) 0.007(3) -0.011(3) 0.002(3)
Cl4S 0.1018(18) 0.1158(19) 0.161(3) -0.0850(19) 0.0787(19) -0.0598(16)
Cl3S 0.177(3) 0.0912(16) 0.079(2) 0.0036(14) 0.0489(19) -0.0139(18)
C2S 0.083(7) 0.104(8) 0.45(3) -0.182(13) 0.101(11) -0.060(6)
Cl1S 0.0323(8) 0.0913(12) 0.0369(10) 0.0297(9) -0.0104(7) -0.0226(8)

loop_
_atom_type_symbol
_atom_type_description
_atom_type_scat_dispersion_real
_atom_type_scat_dispersion_imag
_atom_type_scat_source
C C 0.0033 0.0016 'International Tables Vol C Tables 4.2.6.8 and 6.1.1.4'
H H 0.0000 0.0000 'International Tables Vol C Tables 4.2.6.8 and 6.1.1.4'
O O 0.0106 0.0060 'International Tables Vol C Tables 4.2.6.8 and 6.1.1.4'
Cr Cr 0.3209 0.6236 'International Tables Vol C Tables 4.2.6.8 and 6.1.1.4'
Cl Cl 0.1484 0.1585 'International Tables Vol C Tables 4.2.6.8 and 6.1.1.4'

loop_
_geom_angle_atom_site_label_1
_geom_angle_atom_site_label_2
_geom_angle_atom_site_label_3
_geom_angle
C28 Cr1 C27 84.2(2)
C28 Cr1 C29 88.1(2)
C27 Cr1 C29 86.2(2)
C28 Cr1 C8 92.56(19)
C27 Cr1 C8 120.01(19)
C29 Cr1 C8 153.70(19)
C28 Cr1 C5 154.5(2)
C27 Cr1 C5 121.14(19)
C29 Cr1 C5 90.75(18)
C8 Cr1 C5 77.51(16)
C28 Cr1 C6 117.28(19)
C27 Cr1 C6 158.15(19)
C29 Cr1 C6 90.42(18)
C8 Cr1 C6 65.97(16)
C5 Cr1 C6 37.23(16)
C28 Cr1 C9 118.50(19)
C27 Cr1 C9 94.69(19)
C29 Cr1 C9 153.33(18)
C8 Cr1 C9 37.01(16)
C5 Cr1 C9 65.97(16)
C6 Cr1 C9 78.87(16)
C28 Cr1 C7 91.39(18)
C27 Cr1 C7 157.2(2)
C29 Cr1 C7 116.0(2)
C8 Cr1 C7 37.68(17)
C5 Cr1 C7 66.33(15)
C6 Cr1 C7 36.25(16)
C9 Cr1 C7 67.82(17)
C28 Cr1 C4 155.6(2)
C27 Cr1 C4 95.89(19)
C29 Cr1 C4 116.28(18)
C8 Cr1 C4 66.16(16)
C5 Cr1 C4 36.05(16)
C6 Cr1 C4 66.37(16)
C9 Cr1 C4 37.06(15)
C7 Cr1 C4 79.05(16)
C58 Cr2 C56 88.3(2)
C58 Cr2 C57 86.0(2)
C56 Cr2 C57 88.04(19)
C58 Cr2 C37 154.9(2)
C56 Cr2 C37 91.89(18)
C57 Cr2 C37 119.10(19)
C58 Cr2 C34 90.74(19)
C56 Cr2 C34 152.66(19)
C57 Cr2 C34 119.16(18)
C37 Cr2 C34 77.74(16)
C58 Cr2 C35 92.02(19)
C56 Cr2 C35 115.49(18)
C57 Cr2 C35 156.34(17)
C37 Cr2 C35 65.34(17)
C34 Cr2 C35 37.22(16)
C58 Cr2 C38 153.39(18)
C56 Cr2 C38 118.20(19)
C57 Cr2 C38 92.79(18)
C37 Cr2 C38 36.79(16)
C34 Cr2 C38 66.71(17)
C35 Cr2 C38 78.59(17)
C58 Cr2 C33 115.97(18)
C56 Cr2 C33 155.68(19)
C57 Cr2 C33 93.28(18)
C37 Cr2 C33 66.30(16)
C34 Cr2 C33 36.57(17)
C35 Cr2 C33 66.45(16)
C38 Cr2 C33 37.49(16)
C58 Cr2 C36 118.1(2)
C56 Cr2 C36 89.76(17)
C57 Cr2 C36 155.7(2)
C37 Cr2 C36 36.84(17)
C34 Cr2 C36 66.72(15)
C35 Cr2 C36 36.42(16)
C38 Cr2 C36 67.15(17)
C33 Cr2 C36 79.14(15)
C1 O1 C2 113.8(3)
C30 O6 C31 111.8(3)
O3 C27 Cr1 176.0(4)
C33 C34 C35 121.1(4)
C33 C34 Cr2 73.2(2)
C35 C34 Cr2 71.8(2)
C6 C7 C8 116.3(4)
C6 C7 C23 122.0(4)
C8 C7 C23 121.7(4)
C6 C7 Cr1 70.5(2)
C8 C7 Cr1 69.0(2)
C23 C7 Cr1 133.4(3)
O6 C31 C32 111.3(4)
O6 C31 C33 105.2(3)
C32 C31 C33 113.0(4)
O9 C57 Cr2 177.1(4)
C18 C17 C22 118.5(4)
C18 C17 C10 122.8(4)
C22 C17 C10 118.6(4)
C47 C48 C49 119.9(4)
C9 C8 C7 123.4(4)
C9 C8 Cr1 73.1(3)
C7 C8 Cr1 73.4(2)
O7 C39 C46 107.8(3)
O7 C39 C40 111.3(3)
C46 C39 C40 112.6(4)
O7 C39 C38 104.8(3)
C46 C39 C38 112.8(4)
C40 C39 C38 107.4(3)
C12 C11 C16 118.0(4)
C12 C11 C10 120.8(4)
C16 C11 C10 121.2(4)
C35 C36 C37 116.6(4)
C35 C36 C52 120.5(4)
C37 C36 C52 122.7(4)
C35 C36 Cr2 70.4(2)
C37 C36 Cr2 69.8(2)
C52 C36 Cr2 134.5(3)
C44 C45 C40 121.2(4)
C21 C22 C17 120.7(4)
O1 C2 C3 105.9(3)
O1 C2 C4 109.4(3)
C3 C2 C4 113.1(4)
C8 C9 C4 118.4(4)
C8 C9 C10 120.8(4)
C4 C9 C10 120.7(4)
C8 C9 Cr1 69.9(3)
C4 C9 Cr1 72.9(3)
C10 C9 Cr1 132.0(3)
C47 C46 C51 118.1(4)
C47 C46 C39 119.7(4)
C51 C46 C39 122.1(4)
C15 C16 C11 120.9(4)
O2 C10 C11 110.6(3)
O2 C10 C9 106.2(3)
C11 C10 C9 108.7(3)
O2 C10 C17 108.3(3)
C11 C10 C17 110.1(4)
C9 C10 C17 113.0(4)
O8 C56 Cr2 178.7(4)
C13 C12 C11 120.7(5)
C45 C44 C43 120.5(5)
O4 C28 Cr1 176.5(4)
C55 C52 C54 109.5(4)
C55 C52 C53 108.5(4)
C54 C52 C53 109.4(4)
C55 C52 C36 112.2(4)
C54 C52 C36 111.3(4)
C53 C52 C36 105.9(4)
C49 C50 C51 121.0(5)
C13 C14 C15 119.5(4)
C4 C5 C6 122.3(4)
C4 C5 Cr1 74.1(2)
C6 C5 Cr1 71.4(2)
C34 C33 C38 118.6(4)
C34 C33 C31 117.4(4)
C38 C33 C31 123.8(4)
C34 C33 Cr2 70.2(2)
C38 C33 Cr2 70.6(2)
C31 C33 Cr2 135.5(3)
C18 C19 C20 120.5(5)
C38 C37 C36 123.8(4)
C38 C37 Cr2 72.4(2)
C36 C37 Cr2 73.4(3)
C50 C49 C48 119.1(4)
C42 C41 C40 121.3(5)
O10 C58 Cr2 177.7(4)
C21 C20 C19 120.0(4)
C7 C6 C5 121.2(4)
C7 C6 Cr1 73.2(2)
C5 C6 Cr1 71.4(2)
C14 C13 C12 120.4(4)
C20 C21 C22 120.0(4)
C48 C47 C46 121.3(4)
C37 C38 C33 118.3(4)
C37 C38 C39 120.6(4)
C33 C38 C39 120.9(4)
C37 C38 Cr2 70.8(3)
C33 C38 Cr2 71.9(3)
C39 C38 Cr2 132.6(3)
C19 C18 C17 120.2(4)
C41 C40 C45 117.3(4)
C41 C40 C39 121.7(4)
C45 C40 C39 120.9(4)
C36 C35 C34 121.6(4)
C36 C35 Cr2 73.1(2)
C34 C35 Cr2 70.9(2)
C50 C51 C46 120.5(4)
C26 C23 C24 109.1(4)
C26 C23 C25 108.5(4)
C24 C23 C25 108.9(4)
C26 C23 C7 112.3(4)
C24 C23 C7 108.3(4)
C25 C23 C7 109.6(4)
C43 C42 C41 120.5(4)
O5 C29 Cr1 178.7(4)
C16 C15 C14 120.2(5)
C5 C4 C9 118.3(4)
C5 C4 C2 117.4(4)
C9 C4 C2 124.2(4)
C5 C4 Cr1 69.8(3)
C9 C4 Cr1 70.0(2)
C2 C4 Cr1 134.2(3)
C42 C43 C44 119.1(5)
Cl2S C1S Cl1S 112.2(3)
Cl3S C2S Cl4S 125.8(6)

loop_
_geom_bond_atom_site_label_1
_geom_bond_atom_site_label_2
_geom_bond_distance
Cr1 C28 1.826(5)
Cr1 C27 1.836(5)
Cr1 C29 1.845(5)
Cr1 C8 2.198(4)
Cr1 C5 2.221(4)
Cr1 C6 2.222(4)
Cr1 C9 2.238(5)
Cr1 C7 2.256(4)
Cr1 C4 2.276(4)
Cr2 C58 1.828(6)
Cr2 C56 1.835(5)
Cr2 C57 1.837(5)
Cr2 C37 2.209(4)
Cr2 C34 2.209(4)
Cr2 C35 2.221(4)
Cr2 C38 2.230(5)
Cr2 C33 2.248(4)
Cr2 C36 2.256(4)
O1 C1 1.425(5)
O1 C2 1.447(5)
O2 C10 1.433(5)
O7 C39 1.436(5)
O8 C56 1.158(5)
O6 C30 1.437(5)
O6 C31 1.451(5)
O9 C57 1.164(5)
O4 C28 1.174(6)
O3 C27 1.160(5)
C55 C52 1.530(6)
C34 C33 1.399(7)
C34 C35 1.414(6)
C7 C6 1.394(6)
C7 C8 1.439(7)
C7 C23 1.541(6)
C31 C32 1.523(6)
C31 C33 1.536(6)
C17 C18 1.394(6)
C17 C22 1.402(6)
C17 C10 1.558(6)
C48 C47 1.379(6)
C48 C49 1.398(7)
C8 C9 1.408(6)
C39 C46 1.534(6)
C39 C40 1.538(6)
C39 C38 1.544(6)
C11 C12 1.396(6)
C11 C16 1.400(6)
C11 C10 1.531(6)
C36 C35 1.399(6)
C36 C37 1.411(7)
C36 C52 1.554(6)
O5 C29 1.152(6)
C45 C44 1.373(6)
C45 C40 1.396(6)
C22 C21 1.391(6)
C2 C3 1.521(6)
C2 C4 1.538(6)
C9 C4 1.435(6)
C9 C10 1.535(6)
C46 C47 1.390(6)
C46 C51 1.398(6)
C16 C15 1.379(7)
C12 C13 1.392(6)
C44 C43 1.382(7)
O10 C58 1.171(6)
C25 C23 1.533(7)
C52 C54 1.538(7)
C52 C53 1.540(7)
C50 C49 1.373(7)
C50 C51 1.381(6)
C14 C13 1.375(7)
C14 C15 1.395(7)
C5 C4 1.393(6)
C5 C6 1.418(6)
C24 C23 1.524(6)
C33 C38 1.439(6)
C19 C18 1.385(6)
C19 C20 1.389(7)
C37 C38 1.401(6)
C41 C42 1.377(6)
C41 C40 1.392(6)
C20 C21 1.370(7)
C26 C23 1.521(6)
C42 C43 1.375(7)
Cl2S C1S 1.747(5)
C1S Cl1S 1.758(5)
Cl4S C2S 1.780(9)
Cl3S C2S 1.534(12)

loop_
_geom_hbond_atom_site_label_D
_geom_hbond_atom_site_label_H
_geom_hbond_atom_site_label_A
_geom_hbond_distance_DH
_geom_hbond_distance_HA
_geom_hbond_distance_DA
_geom_hbond_angle_DHA
_geom_hbond_site_symmetry_A
O2 H2O O6 0.84 1.99 2.806(4) 164.3 .
O7 H7O O1 0.84 1.91 2.721(4) 161.9 3_544

loop_
_geom_torsion_atom_site_label_1
_geom_torsion_atom_site_label_2
_geom_torsion_atom_site_label_3
_geom_torsion_atom_site_label_4
_geom_torsion
C28 Cr1 C27 O3 -27(6)
C29 Cr1 C27 O3 61(6)
C8 Cr1 C27 O3 -117(6)
C5 Cr1 C27 O3 150(6)
C6 Cr1 C27 O3 143(6)
C9 Cr1 C27 O3 -145(6)
C7 Cr1 C27 O3 -107(6)
C4 Cr1 C27 O3 177(100)
C58 Cr2 C34 C33 -135.9(3)
C56 Cr2 C34 C33 136.3(4)
C57 Cr2 C34 C33 -50.1(3)
C37 Cr2 C34 C33 66.6(3)
C35 Cr2 C34 C33 131.8(4)
C38 Cr2 C34 C33 29.6(2)
C36 Cr2 C34 C33 103.6(3)
C58 Cr2 C34 C35 92.4(3)
C56 Cr2 C34 C35 4.5(6)
C57 Cr2 C34 C35 178.2(3)
C37 Cr2 C34 C35 -65.2(3)
C38 Cr2 C34 C35 -102.2(3)
C33 Cr2 C34 C35 -131.8(4)
C36 Cr2 C34 C35 -28.1(3)
C28 Cr1 C7 C6 137.9(3)
C27 Cr1 C7 C6 -143.8(5)
C29 Cr1 C7 C6 49.3(3)
C8 Cr1 C7 C6 -129.7(4)
C5 Cr1 C7 C6 -29.3(3)
C9 Cr1 C7 C6 -101.7(3)
C4 Cr1 C7 C6 -64.7(3)
C28 Cr1 C7 C8 -92.4(3)
C27 Cr1 C7 C8 -14.0(6)
C29 Cr1 C7 C8 179.0(3)
C5 Cr1 C7 C8 100.4(3)
C6 Cr1 C7 C8 129.7(4)
C9 Cr1 C7 C8 28.0(2)
C4 Cr1 C7 C8 65.0(3)
C28 Cr1 C7 C23 21.8(5)
C27 Cr1 C7 C23 100.2(7)
C29 Cr1 C7 C23 -66.8(5)
C8 Cr1 C7 C23 114.2(5)
C5 Cr1 C7 C23 -145.3(5)
C6 Cr1 C7 C23 -116.1(6)
C9 Cr1 C7 C23 142.2(5)
C4 Cr1 C7 C23 179.2(5)
C30 O6 C31 C32 -80.0(5)
C30 O6 C31 C33 157.3(4)
C58 Cr2 C57 O9 -24(8)
C56 Cr2 C57 O9 65(8)
C37 Cr2 C57 O9 156(8)
C34 Cr2 C57 O9 -112(8)
C35 Cr2 C57 O9 -110(8)
C38 Cr2 C57 O9 -177(100)
C33 Cr2 C57 O9 -140(8)
C36 Cr2 C57 O9 150(8)
C6 C7 C8 C9 -1.9(6)
C23 C7 C8 C9 175.3(4)
Cr1 C7 C8 C9 -55.8(4)
C6 C7 C8 Cr1 54.0(3)
C23 C7 C8 Cr1 -128.8(4)
C28 Cr1 C8 C9 -137.3(3)
C27 Cr1 C8 C9 -52.4(3)
C29 Cr1 C8 C9 131.8(4)
C5 Cr1 C8 C9 66.5(3)
C6 Cr1 C8 C9 103.9(3)
C7 Cr1 C8 C9 133.8(4)
C4 Cr1 C8 C9 30.3(2)
C28 Cr1 C8 C7 89.0(3)
C27 Cr1 C8 C7 173.8(3)
C29 Cr1 C8 C7 -2.0(5)
C5 Cr1 C8 C7 -67.3(3)
C6 Cr1 C8 C7 -29.9(2)
C9 Cr1 C8 C7 -133.8(4)
C4 Cr1 C8 C7 -103.4(3)
C58 Cr2 C36 C35 -48.9(3)
C56 Cr2 C36 C35 -136.9(3)
C57 Cr2 C36 C35 138.4(4)
C37 Cr2 C36 C35 129.6(4)
C34 Cr2 C36 C35 28.7(3)
C38 Cr2 C36 C35 102.1(3)
C33 Cr2 C36 C35 64.8(3)
C58 Cr2 C36 C37 -178.5(3)
C56 Cr2 C36 C37 93.5(3)
C57 Cr2 C36 C37 8.8(5)
C34 Cr2 C36 C37 -100.9(3)
C35 Cr2 C36 C37 -129.6(4)
C38 Cr2 C36 C37 -27.5(2)
C33 Cr2 C36 C37 -64.8(3)
C58 Cr2 C36 C52 65.0(5)
C56 Cr2 C36 C52 -23.0(5)
C57 Cr2 C36 C52 -107.7(6)
C37 Cr2 C36 C52 -116.5(5)
C34 Cr2 C36 C52 142.6(5)
C35 Cr2 C36 C52 113.9(6)
C38 Cr2 C36 C52 -144.0(5)
C33 Cr2 C36 C52 178.8(5)
C18 C17 C22 C21 1.9(7)
C10 C17 C22 C21 -175.9(4)
C1 O1 C2 C3 166.9(4)
C1 O1 C2 C4 -70.8(5)
C7 C8 C9 C4 -0.4(6)
Cr1 C8 C9 C4 -56.4(3)
C7 C8 C9 C10 -176.3(4)
Cr1 C8 C9 C10 127.7(4)
C7 C8 C9 Cr1 56.0(4)
C28 Cr1 C9 C8 50.5(3)
C27 Cr1 C9 C8 136.5(3)
C29 Cr1 C9 C8 -132.6(4)
C5 Cr1 C9 C8 -101.4(3)
C6 Cr1 C9 C8 -64.6(2)
C7 Cr1 C9 C8 -28.5(2)
C4 Cr1 C9 C8 -130.0(4)
C28 Cr1 C9 C4 -179.5(3)
C27 Cr1 C9 C4 -93.6(3)
C29 Cr1 C9 C4 -2.6(5)
C8 Cr1 C9 C4 130.0(4)
C5 Cr1 C9 C4 28.5(2)
C6 Cr1 C9 C4 65.3(3)
C7 Cr1 C9 C4 101.5(3)
C28 Cr1 C9 C10 -63.3(4)
C27 Cr1 C9 C10 22.7(4)
C29 Cr1 C9 C10 113.6(5)
C8 Cr1 C9 C10 -113.8(5)
C5 Cr1 C9 C10 144.8(4)
C6 Cr1 C9 C10 -178.4(4)
C7 Cr1 C9 C10 -142.3(4)
C4 Cr1 C9 C10 116.2(5)
O7 C39 C46 C47 -41.4(6)
C40 C39 C46 C47 -164.5(4)
C38 C39 C46 C47 73.8(5)
O7 C39 C46 C51 135.1(4)
C40 C39 C46 C51 12.0(6)
C38 C39 C46 C51 -109.8(5)
C12 C11 C16 C15 -3.9(6)
C10 C11 C16 C15 175.5(4)
C12 C11 C10 O2 -159.2(4)
C16 C11 C10 O2 21.5(5)
C12 C11 C10 C9 -43.0(5)
C16 C11 C10 C9 137.7(4)
C12 C11 C10 C17 81.3(5)
C16 C11 C10 C17 -98.1(4)
C8 C9 C10 O2 -135.8(4)
C4 C9 C10 O2 48.4(5)
Cr1 C9 C10 O2 -45.9(5)
C8 C9 C10 C11 105.3(4)
C4 C9 C10 C11 -70.6(5)
Cr1 C9 C10 C11 -164.8(3)
C8 C9 C10 C17 -17.2(5)
C4 C9 C10 C17 167.0(4)
Cr1 C9 C10 C17 72.7(5)
C18 C17 C10 O2 -144.7(4)
C22 C17 C10 O2 33.0(6)
C18 C17 C10 C11 -23.8(6)
C22 C17 C10 C11 153.9(4)
C18 C17 C10 C9 97.9(5)
C22 C17 C10 C9 -84.4(5)
C58 Cr2 C56 O8 -38(18)
C57 Cr2 C56 O8 -124(18)
C37 Cr2 C56 O8 117(18)
C34 Cr2 C56 O8 50(18)
C35 Cr2 C56 O8 53(18)
C38 Cr2 C56 O8 144(18)
C33 Cr2 C56 O8 142(18)
C36 Cr2 C56 O8 80(18)
C16 C11 C12 C13 4.5(6)
C10 C11 C12 C13 -174.9(4)
C40 C45 C44 C43 0.7(7)
C27 Cr1 C28 O4 24(8)
C29 Cr1 C28 O4 -62(8)
C8 Cr1 C28 O4 144(8)
C5 Cr1 C28 O4 -150(7)
C6 Cr1 C28 O4 -152(8)
C9 Cr1 C28 O4 117(8)
C7 Cr1 C28 O4 -178(100)
C4 Cr1 C28 O4 116(8)
C35 C36 C52 C55 164.4(4)
C37 C36 C52 C55 -20.7(6)
Cr2 C36 C52 C55 72.5(6)
C35 C36 C52 C54 41.4(6)
C37 C36 C52 C54 -143.7(4)
Cr2 C36 C52 C54 -50.5(6)
C35 C36 C52 C53 -77.4(5)
C37 C36 C52 C53 97.5(5)
Cr2 C36 C52 C53 -169.3(4)
C28 Cr1 C5 C4 -135.5(5)
C27 Cr1 C5 C4 51.2(3)
C29 Cr1 C5 C4 137.3(3)
C8 Cr1 C5 C4 -66.5(3)
C6 Cr1 C5 C4 -133.0(4)
C9 Cr1 C5 C4 -29.3(2)
C7 Cr1 C5 C4 -104.5(3)
C28 Cr1 C5 C6 -2.5(6)
C27 Cr1 C5 C6 -175.8(3)
C29 Cr1 C5 C6 -89.7(3)
C8 Cr1 C5 C6 66.5(3)
C9 Cr1 C5 C6 103.7(3)
C7 Cr1 C5 C6 28.5(3)
C4 Cr1 C5 C6 133.0(4)
C35 C34 C33 C38 2.7(6)
Cr2 C34 C33 C38 -53.2(3)
C35 C34 C33 C31 -172.3(4)
Cr2 C34 C33 C31 131.8(4)
C35 C34 C33 Cr2 55.8(4)
O6 C31 C33 C34 54.6(5)
C32 C31 C33 C34 -66.9(5)
O6 C31 C33 C38 -120.1(4)
C32 C31 C33 C38 118.3(5)
O6 C31 C33 Cr2 143.7(4)
C32 C31 C33 Cr2 22.1(6)
C58 Cr2 C33 C34 50.8(3)
C56 Cr2 C33 C34 -129.6(4)
C57 Cr2 C33 C34 137.9(3)
C37 Cr2 C33 C34 -101.7(3)
C35 Cr2 C33 C34 -29.5(3)
C38 Cr2 C33 C34 -131.8(4)
C36 Cr2 C33 C34 -65.4(3)
C58 Cr2 C33 C38 -177.4(3)
C56 Cr2 C33 C38 2.2(5)
C57 Cr2 C33 C38 -90.3(3)
C37 Cr2 C33 C38 30.1(2)
C34 Cr2 C33 C38 131.8(4)
C35 Cr2 C33 C38 102.3(3)
C36 Cr2 C33 C38 66.5(3)
C58 Cr2 C33 C31 -58.6(5)
C56 Cr2 C33 C31 121.0(5)
C57 Cr2 C33 C31 28.5(5)
C37 Cr2 C33 C31 148.9(5)
C34 Cr2 C33 C31 -109.4(5)
C35 Cr2 C33 C31 -138.9(5)
C38 Cr2 C33 C31 118.8(6)
C36 Cr2 C33 C31 -174.8(5)
C35 C36 C37 C38 0.3(6)
C52 C36 C37 C38 -174.8(4)
Cr2 C36 C37 C38 54.6(4)
C35 C36 C37 Cr2 -54.3(3)
C52 C36 C37 Cr2 130.6(4)
C58 Cr2 C37 C38 -131.7(4)
C56 Cr2 C37 C38 138.2(3)
C57 Cr2 C37 C38 49.4(3)
C34 Cr2 C37 C38 -67.3(3)
C35 Cr2 C37 C38 -104.5(3)
C33 Cr2 C37 C38 -30.7(2)
C36 Cr2 C37 C38 -134.7(4)
C58 Cr2 C37 C36 3.1(5)
C56 Cr2 C37 C36 -87.1(3)
C57 Cr2 C37 C36 -175.9(3)
C34 Cr2 C37 C36 67.4(3)
C35 Cr2 C37 C36 30.2(2)
C38 Cr2 C37 C36 134.7(4)
C33 Cr2 C37 C36 104.1(3)
C51 C50 C49 C48 -1.1(8)
C47 C48 C49 C50 2.1(8)
C56 Cr2 C58 O10 -54(11)
C57 Cr2 C58 O10 34(11)
C37 Cr2 C58 O10 -145(11)
C34 Cr2 C58 O10 153(11)
C35 Cr2 C58 O10 -170(100)
C38 Cr2 C58 O10 122(11)
C33 Cr2 C58 O10 125(11)
C36 Cr2 C58 O10 -143(11)
C18 C19 C20 C21 0.3(8)
C8 C7 C6 C5 1.9(6)
C23 C7 C6 C5 -175.3(4)
Cr1 C7 C6 C5 55.1(4)
C8 C7 C6 Cr1 -53.2(3)
C23 C7 C6 Cr1 129.6(4)
C4 C5 C6 C7 0.4(6)
Cr1 C5 C6 C7 -55.9(4)
C4 C5 C6 Cr1 56.3(4)
C28 Cr1 C6 C7 -48.9(4)
C27 Cr1 C6 C7 142.1(5)
C29 Cr1 C6 C7 -137.1(3)
C8 Cr1 C6 C7 31.0(3)
C5 Cr1 C6 C7 132.3(4)
C9 Cr1 C6 C7 67.5(3)
C4 Cr1 C6 C7 104.2(3)
C28 Cr1 C6 C5 178.8(3)
C27 Cr1 C6 C5 9.8(7)
C29 Cr1 C6 C5 90.7(3)
C8 Cr1 C6 C5 -101.3(3)
C9 Cr1 C6 C5 -64.7(3)
C7 Cr1 C6 C5 -132.3(4)
C4 Cr1 C6 C5 -28.0(3)
C15 C14 C13 C12 -3.7(7)
C11 C12 C13 C14 -0.7(7)
C19 C20 C21 C22 0.3(8)
C17 C22 C21 C20 -1.4(7)
C49 C48 C47 C46 -2.3(8)
C51 C46 C47 C48 1.3(7)
C39 C46 C47 C48 177.9(4)
C36 C37 C38 C33 1.0(6)
Cr2 C37 C38 C33 56.0(3)
C36 C37 C38 C39 176.1(4)
Cr2 C37 C38 C39 -128.9(4)
C36 C37 C38 Cr2 -55.0(4)
C34 C33 C38 C37 -2.4(6)
C31 C33 C38 C37 172.3(4)
Cr2 C33 C38 C37 -55.4(3)
C34 C33 C38 C39 -177.6(4)
C31 C33 C38 C39 -2.9(6)
Cr2 C33 C38 C39 129.4(4)
C34 C33 C38 Cr2 53.0(3)
C31 C33 C38 Cr2 -132.3(4)
O7 C39 C38 C37 138.6(4)
C46 C39 C38 C37 21.6(5)
C40 C39 C38 C37 -103.0(4)
O7 C39 C38 C33 -46.4(5)
C46 C39 C38 C33 -163.3(4)
C40 C39 C38 C33 72.0(5)
O7 C39 C38 Cr2 47.1(5)
C46 C39 C38 Cr2 -69.8(5)
C40 C39 C38 Cr2 165.5(3)
C58 Cr2 C38 C37 135.0(4)
C56 Cr2 C38 C37 -49.1(3)
C57 Cr2 C38 C37 -138.4(3)
C34 Cr2 C38 C37 100.9(3)
C35 Cr2 C38 C37 63.8(3)
C33 Cr2 C38 C37 129.8(4)
C36 Cr2 C38 C37 27.5(2)
C58 Cr2 C38 C33 5.2(5)
C56 Cr2 C38 C33 -179.0(3)
C57 Cr2 C38 C33 91.8(3)
C37 Cr2 C38 C33 -129.8(4)
C34 Cr2 C38 C33 -28.9(2)
C35 Cr2 C38 C33 -66.0(3)
C36 Cr2 C38 C33 -102.3(3)
C58 Cr2 C38 C39 -110.6(5)
C56 Cr2 C38 C39 65.3(4)
C57 Cr2 C38 C39 -24.0(4)
C37 Cr2 C38 C39 114.4(5)
C34 Cr2 C38 C39 -144.7(4)
C35 Cr2 C38 C39 178.2(4)
C33 Cr2 C38 C39 -115.8(5)
C36 Cr2 C38 C39 141.9(4)
C20 C19 C18 C17 0.2(8)
C22 C17 C18 C19 -1.3(7)
C10 C17 C18 C19 176.5(4)
C42 C41 C40 C45 1.4(7)
C42 C41 C40 C39 177.8(4)
C44 C45 C40 C41 -1.6(7)
C44 C45 C40 C39 -178.0(4)
O7 C39 C40 C41 150.7(4)
C46 C39 C40 C41 -88.1(5)
C38 C39 C40 C41 36.6(5)
O7 C39 C40 C45 -33.0(6)
C46 C39 C40 C45 88.1(5)
C38 C39 C40 C45 -147.1(4)
C37 C36 C35 C34 -0.1(6)
C52 C36 C35 C34 175.1(4)
Cr2 C36 C35 C34 -54.1(4)
C37 C36 C35 Cr2 54.0(3)
C52 C36 C35 Cr2 -130.8(4)
C33 C34 C35 C36 -1.4(7)
Cr2 C34 C35 C36 55.1(4)
C33 C34 C35 Cr2 -56.5(4)
C58 Cr2 C35 C36 138.3(3)
C56 Cr2 C35 C36 49.2(3)
C57 Cr2 C35 C36 -137.1(5)
C37 Cr2 C35 C36 -30.6(3)
C34 Cr2 C35 C36 -133.2(4)
C38 Cr2 C35 C36 -66.8(3)
C33 Cr2 C35 C36 -104.2(3)
C58 Cr2 C35 C34 -88.6(3)
C56 Cr2 C35 C34 -177.7(3)
C57 Cr2 C35 C34 -4.0(6)
C37 Cr2 C35 C34 102.6(3)
C38 Cr2 C35 C34 66.3(3)
C33 Cr2 C35 C34 29.0(3)
C36 Cr2 C35 C34 133.2(4)
C49 C50 C51 C46 0.1(7)
C47 C46 C51 C50 -0.2(7)
C39 C46 C51 C50 -176.7(4)
C6 C7 C23 C26 -163.1(4)
C8 C7 C23 C26 19.9(6)
Cr1 C7 C23 C26 -70.2(6)
C6 C7 C23 C24 76.3(6)
C8 C7 C23 C24 -100.7(5)
Cr1 C7 C23 C24 169.2(4)
C6 C7 C23 C25 -42.4(6)
C8 C7 C23 C25 140.6(4)
Cr1 C7 C23 C25 50.5(6)
C40 C41 C42 C43 -0.4(8)
C28 Cr1 C29 O5 15(21)
C27 Cr1 C29 O5 -69(21)
C8 Cr1 C29 O5 107(21)
C5 Cr1 C29 O5 170(100)
C6 Cr1 C29 O5 132(21)
C9 Cr1 C29 O5 -162(100)
C7 Cr1 C29 O5 106(21)
C4 Cr1 C29 O5 -164(100)
C11 C16 C15 C14 -0.4(7)
C13 C14 C15 C16 4.3(7)
C6 C5 C4 C9 -2.7(6)
Cr1 C5 C4 C9 52.3(4)
C6 C5 C4 C2 174.7(4)
Cr1 C5 C4 C2 -130.2(4)
C6 C5 C4 Cr1 -55.1(4)
C8 C9 C4 C5 2.7(6)
C10 C9 C4 C5 178.6(4)
Cr1 C9 C4 C5 -52.2(4)
C8 C9 C4 C2 -174.6(4)
C10 C9 C4 C2 1.3(6)
Cr1 C9 C4 C2 130.5(4)
C8 C9 C4 Cr1 54.9(3)
C10 C9 C4 Cr1 -129.2(4)
O1 C2 C4 C5 -41.8(5)
C3 C2 C4 C5 76.0(5)
O1 C2 C4 C9 135.5(4)
C3 C2 C4 C9 -106.7(5)
O1 C2 C4 Cr1 -129.6(4)
C3 C2 C4 Cr1 -11.9(6)
C28 Cr1 C4 C5 133.1(5)
C27 Cr1 C4 C5 -137.9(3)
C29 Cr1 C4 C5 -49.2(3)
C8 Cr1 C4 C5 101.9(3)
C6 Cr1 C4 C5 28.9(3)
C9 Cr1 C4 C5 132.2(4)
C7 Cr1 C4 C5 64.6(3)
C28 Cr1 C4 C9 1.0(6)
C27 Cr1 C4 C9 90.0(3)
C29 Cr1 C4 C9 178.7(3)
C8 Cr1 C4 C9 -30.3(2)
C5 Cr1 C4 C9 -132.2(4)
C6 Cr1 C4 C9 -103.3(3)
C7 Cr1 C4 C9 -67.6(3)
C28 Cr1 C4 C2 -117.7(5)
C27 Cr1 C4 C2 -28.7(5)
C29 Cr1 C4 C2 60.0(5)
C8 Cr1 C4 C2 -149.0(5)
C5 Cr1 C4 C2 109.1(5)
C6 Cr1 C4 C2 138.0(5)
C9 Cr1 C4 C2 -118.7(5)
C7 Cr1 C4 C2 173.7(5)
C41 C42 C43 C44 -0.5(8)
C45 C44 C43 C42 0.4(7)
